data_7018823
loop_
_publ_author_name
'Zelga, Karolina'
'Leszczy\'nski, Micha\/l'
'Justyniak, Iwona'
'Kornowicz, Arkadiusz'
'Cabaj, Maciej'
'Wheatley, Andrew E. H.'
'Lewi\'nski, Janusz'

_publ_section_title
;
 Synthesis, structure and unique reactivity of the ethylzinc derivative of
 a bicyclic guanidine
;
_journal_issue 19
_journal_name_full 'Dalton Transactions'
_journal_page_first 5934
_journal_paper_doi 10.1039/c2dt11959e
_journal_volume 41
_journal_year 2012
_chemical_formula_sum 'C40 H74 Cl2 N12 O4 Zn4'
_chemical_formula_weight 1119.57
_chemical_name_systematic
;
?
;
_space_group_IT_number 2
_symmetry_cell_setting triclinic
_symmetry_space_group_name_Hall '-P 1'
_symmetry_space_group_name_H-M 'P -1'
_atom_sites_solution_hydrogens geom
_atom_sites_solution_primary direct
_atom_sites_solution_secondary difmap
_audit_creation_method SHELXL-97
_cell_angle_alpha 94.3290(10)
_cell_angle_beta 105.682(2)
_cell_angle_gamma 95.588(2)
_cell_formula_units_Z 1
_cell_length_a 9.3691(2)
_cell_length_b 10.1339(4)
_cell_length_c 13.1572(5)
_cell_measurement_reflns_used 4751
_cell_measurement_temperature 100(2)
_cell_measurement_theta_max 27.485
_cell_measurement_theta_min 0.998
_cell_volume 1190.23(7)
_computing_cell_refinement 'Denzo & Scalepak (Otwinowski, Minor, 1997)'
_computing_data_collection 'Collect (Nonius B.V. 1998)'
_computing_data_reduction 'Denzo & Scalepak (Otwinowski, Minor, 1997)'
_computing_molecular_graphics
;
DIAMOND v2.1 (Brandenburg, 1999)
Ortep-3 for Windows, L.J.Farrugia (1997) J.Appl.Cryst. 30, 565,
ORTEP III (Burnett, Johnson, 1996)
;
_computing_publication_material
;
SHELXL-97 (Sheldrick, 1997),
;
_computing_structure_refinement 'SHELXL-97 (Sheldrick, 1997)'
_computing_structure_solution 'SHELXS-97 (Sheldrick, 1990)'
_diffrn_ambient_temperature 100(2)
_diffrn_measured_fraction_theta_full 0.976
_diffrn_measured_fraction_theta_max 0.976
_diffrn_measurement_device '\k-geometry diffractometr'
_diffrn_measurement_device_type 'Nonius Kappa-CCD'
_diffrn_measurement_method 'area detector \w scans'
_diffrn_radiation_monochromator graphite
_diffrn_radiation_source 'fine-focus sealed tube'
_diffrn_radiation_type MoK\a
_diffrn_radiation_wavelength 0.71073
_diffrn_reflns_av_R_equivalents 0.0240
_diffrn_reflns_av_sigmaI/netI 0.0331
_diffrn_reflns_limit_h_max 12
_diffrn_reflns_limit_h_min -12
_diffrn_reflns_limit_k_max 13
_diffrn_reflns_limit_k_min -13
_diffrn_reflns_limit_l_max 17
_diffrn_reflns_limit_l_min -17
_diffrn_reflns_number 9435
_diffrn_reflns_theta_full 27.52
_diffrn_reflns_theta_max 27.52
_diffrn_reflns_theta_min 2.46
_exptl_absorpt_coefficient_mu 2.157
_exptl_absorpt_correction_type none
_exptl_crystal_colour yellow
_exptl_crystal_density_diffrn 1.562
_exptl_crystal_density_method 'not measured'
_exptl_crystal_description rectangular
_exptl_crystal_F_000 584
_exptl_crystal_size_max 0.48
_exptl_crystal_size_mid 0.42
_exptl_crystal_size_min 0.34
_refine_diff_density_max 0.983
_refine_diff_density_min -0.908
_refine_diff_density_rms 0.089
_refine_ls_extinction_method none
_refine_ls_goodness_of_fit_ref 1.033
_refine_ls_hydrogen_treatment constr
_refine_ls_matrix_type full
_refine_ls_number_parameters 281
_refine_ls_number_reflns 5337
_refine_ls_number_restraints 0
_refine_ls_restrained_S_all 1.033
_refine_ls_R_factor_all 0.0453
_refine_ls_R_factor_gt 0.0376
_refine_ls_shift/su_max 0.000
_refine_ls_shift/su_mean 0.000
_refine_ls_structure_factor_coef Fsqd
_refine_ls_weighting_details 'calc w=1/[\s^2^(Fo^2^)+(0.0143P)^2^+3.3783P] where P=(Fo^2^+2Fc^2^)/3'
_refine_ls_weighting_scheme calc
_refine_ls_wR_factor_gt 0.0794
_refine_ls_wR_factor_ref 0.0837
_reflns_number_gt 4688
_reflns_number_total 5337
_reflns_threshold_expression I>2\s(I)
_cod_data_source_file c2dt11959e.txt
_cod_data_source_block shelxl_2
_cod_depositor_comments
;
The following automatic conversions were performed:

'_symmetry_cell_setting' value 'Triclinic' changed to 'triclinic'
according to /home/saulius/struct/CIF-dictionaries/cif_core.dic
dictionary named 'cif_core.dic' version 2.4.1 from 2010-06-29.

Automatic conversion script
Id: cif_fix_values 1715 2011-07-08 13:25:40Z adriana 
;
_cod_original_cell_volume 1190.21(7)
_cod_database_code 7018823

loop_
_symmetry_equiv_pos_as_xyz
'x, y, z'
'-x, -y, -z'

loop_
_atom_site_label
_atom_site_type_symbol
_atom_site_fract_x
_atom_site_fract_y
_atom_site_fract_z
_atom_site_U_iso_or_equiv
_atom_site_adp_type
_atom_site_occupancy
_atom_site_symmetry_multiplicity
_atom_site_calc_flag
_atom_site_refinement_flags
C1 C -0.2489(3) 0.3946(3) 0.5308(2) 0.0213(6) Uani 1 1 d .
H1A H -0.2631 0.2984 0.5393 0.026 Uiso 1 1 calc R
H1B H -0.2996 0.4066 0.4562 0.026 Uiso 1 1 calc R
C2 C -0.3188(3) 0.4713(3) 0.6039(2) 0.0254(6) Uani 1 1 d .
H2A H -0.2710 0.4572 0.6776 0.038 Uiso 1 1 calc R
H2B H -0.4258 0.4398 0.5860 0.038 Uiso 1 1 calc R
H2C H -0.3050 0.5665 0.5955 0.038 Uiso 1 1 calc R
C3 C 0.3654(3) 0.4762(3) 0.7711(2) 0.0255(6) Uani 1 1 d .
H3A H 0.3310 0.5478 0.8107 0.031 Uiso 1 1 calc R
H3B H 0.4472 0.5166 0.7447 0.031 Uiso 1 1 calc R
C4 C 0.4216(3) 0.3719(3) 0.8438(2) 0.0286(7) Uani 1 1 d .
H4A H 0.3387 0.3269 0.8666 0.034 Uiso 1 1 calc R
H4B H 0.4998 0.4142 0.9078 0.034 Uiso 1 1 calc R
C5 C 0.4853(3) 0.2718(3) 0.7819(2) 0.0247(6) Uani 1 1 d .
H5A H 0.5910 0.3039 0.7887 0.030 Uiso 1 1 calc R
H5B H 0.4823 0.1855 0.8124 0.030 Uiso 1 1 calc R
C6 C 0.4555(3) 0.1497(3) 0.6094(2) 0.0229(6) Uani 1 1 d .
H6A H 0.4342 0.0616 0.6334 0.027 Uiso 1 1 calc R
H6B H 0.5650 0.1696 0.6232 0.027 Uiso 1 1 calc R
C7 C 0.3812(4) 0.1452(3) 0.4915(2) 0.0276(7) Uani 1 1 d .
H7A H 0.4007 0.0638 0.4536 0.033 Uiso 1 1 calc R
H7B H 0.4216 0.2239 0.4632 0.033 Uiso 1 1 calc R
C8 C 0.2144(3) 0.1449(3) 0.4750(2) 0.0253(6) Uani 1 1 d .
H8A H 0.1636 0.1414 0.3982 0.030 Uiso 1 1 calc R
H8B H 0.1744 0.0646 0.5016 0.030 Uiso 1 1 calc R
C9 C 0.2745(3) 0.3081(3) 0.6270(2) 0.0175(5) Uani 1 1 d .
C10 C 0.0403(3) 0.5759(3) 0.9011(2) 0.0252(6) Uani 1 1 d .
H10A H 0.0305 0.4799 0.9111 0.030 Uiso 1 1 calc R
H10B H -0.0494 0.6127 0.9116 0.030 Uiso 1 1 calc R
C11 C 0.1777(4) 0.6468(4) 0.9822(2) 0.0341(8) Uani 1 1 d .
H11A H 0.1711 0.6344 1.0548 0.041 Uiso 1 1 calc R
H11B H 0.2680 0.6102 0.9728 0.041 Uiso 1 1 calc R
C12 C 0.1867(4) 0.7913(4) 0.9667(2) 0.0358(8) Uani 1 1 d .
H12A H 0.1107 0.8319 0.9940 0.043 Uiso 1 1 calc R
H12B H 0.2863 0.8364 1.0079 0.043 Uiso 1 1 calc R
C13 C 0.1957(4) 0.9512(3) 0.8377(3) 0.0323(7) Uani 1 1 d .
H13A H 0.3037 0.9799 0.8697 0.039 Uiso 1 1 calc R
H13B H 0.1403 1.0073 0.8746 0.039 Uiso 1 1 calc R
C14 C 0.1549(4) 0.9734(3) 0.7219(3) 0.0333(7) Uani 1 1 d .
H14A H 0.2131 1.0558 0.7117 0.040 Uiso 1 1 calc R
H14B H 0.0473 0.9832 0.6963 0.040 Uiso 1 1 calc R
C15 C 0.1900(4) 0.8538(3) 0.6607(3) 0.0278(6) Uani 1 1 d .
H15A H 0.1665 0.8670 0.5845 0.033 Uiso 1 1 calc R
H15B H 0.2980 0.8455 0.6864 0.033 Uiso 1 1 calc R
C16 C 0.1035(3) 0.7109(3) 0.7738(2) 0.0203(6) Uani 1 1 d .
C17 C 0.4337(4) 0.1735(3) 1.0838(3) 0.0313(7) Uani 1 1 d .
H17A H 0.4377 0.1535 1.0099 0.038 Uiso 1 1 calc R
H17B H 0.5270 0.2298 1.1244 0.038 Uiso 1 1 calc R
C18 C 0.2995(4) 0.2448(4) 1.0855(3) 0.0382(8) Uani 1 1 d .
H18A H 0.3298 0.3407 1.1102 0.046 Uiso 1 1 calc R
H18B H 0.2266 0.2353 1.0144 0.046 Uiso 1 1 calc R
C19 C 0.2355(8) 0.1745(8) 1.1631(6) 0.127(4) Uani 1 1 d .
H19A H 0.2381 0.2382 1.2247 0.152 Uiso 1 1 calc R
H19B H 0.1304 0.1370 1.1286 0.152 Uiso 1 1 calc R
C20 C 0.3220(5) 0.0715(4) 1.1970(3) 0.0489(10) Uani 1 1 d .
H20A H 0.2557 -0.0121 1.1932 0.059 Uiso 1 1 calc R
H20B H 0.3826 0.0951 1.2717 0.059 Uiso 1 1 calc R
O1 O -0.0914(2) 0.43921(19) 0.55330(14) 0.0167(4) Uani 1 1 d .
O2 O 0.4170(3) 0.0527(2) 1.1313(2) 0.0365(5) Uani 1 1 d .
N1 N 0.2416(2) 0.4133(2) 0.68136(18) 0.0182(5) Uani 1 1 d .
N2 N 0.4013(3) 0.2517(2) 0.66922(18) 0.0198(5) Uani 1 1 d .
N3 N 0.1833(3) 0.2643(2) 0.53088(18) 0.0188(5) Uani 1 1 d .
N4 N 0.0489(3) 0.5915(2) 0.79286(18) 0.0206(5) Uani 1 1 d .
N5 N 0.1624(3) 0.8122(3) 0.8546(2) 0.0275(6) Uani 1 1 d .
N6 N 0.1032(3) 0.7313(2) 0.67402(19) 0.0208(5) Uani 1 1 d .
Zn1 Zn 0.04094(3) 0.42361(3) 0.70187(2) 0.01798(9) Uani 1 1 d .
Zn2 Zn 0.02843(3) 0.36594(3) 0.45649(2) 0.01605(8) Uani 1 1 d .
Cl1 Cl -0.06427(9) 0.24502(8) 0.75992(6) 0.03014(17) Uani 1 1 d .

loop_
_atom_site_aniso_label
_atom_site_aniso_U_11
_atom_site_aniso_U_22
_atom_site_aniso_U_33
_atom_site_aniso_U_23
_atom_site_aniso_U_13
_atom_site_aniso_U_12
C1 0.0163(13) 0.0266(15) 0.0209(14) 0.0038(11) 0.0057(10) 0.0006(11)
C2 0.0207(14) 0.0311(16) 0.0287(16) 0.0079(13) 0.0118(12) 0.0065(12)
C3 0.0213(14) 0.0283(16) 0.0232(15) -0.0052(12) 0.0022(11) 0.0026(12)
C4 0.0238(15) 0.0410(19) 0.0189(14) -0.0006(13) 0.0013(11) 0.0092(13)
C5 0.0212(14) 0.0340(17) 0.0180(14) 0.0066(12) 0.0015(11) 0.0082(12)
C6 0.0243(14) 0.0248(15) 0.0215(14) 0.0048(11) 0.0060(11) 0.0116(11)
C7 0.0333(17) 0.0332(17) 0.0203(14) 0.0029(12) 0.0091(12) 0.0186(13)
C8 0.0312(16) 0.0241(15) 0.0181(14) -0.0022(11) 0.0008(11) 0.0129(12)
C9 0.0191(13) 0.0181(13) 0.0175(13) 0.0054(10) 0.0072(10) 0.0035(10)
C10 0.0301(16) 0.0348(17) 0.0128(13) 0.0034(12) 0.0080(11) 0.0077(13)
C11 0.0294(17) 0.057(2) 0.0135(14) 0.0013(14) 0.0030(12) 0.0058(15)
C12 0.0318(17) 0.053(2) 0.0182(15) -0.0106(14) 0.0060(13) -0.0047(15)
C13 0.0308(17) 0.0278(17) 0.0338(18) -0.0120(14) 0.0080(14) -0.0031(13)
C14 0.0368(18) 0.0213(16) 0.0408(19) -0.0037(14) 0.0134(15) -0.0034(13)
C15 0.0314(16) 0.0215(15) 0.0285(16) -0.0014(12) 0.0085(13) -0.0043(12)
C16 0.0158(13) 0.0267(15) 0.0164(13) -0.0030(11) 0.0013(10) 0.0063(11)
C17 0.0279(16) 0.0296(17) 0.0348(18) 0.0010(14) 0.0078(13) 0.0003(13)
C18 0.041(2) 0.037(2) 0.041(2) 0.0114(16) 0.0163(16) 0.0100(16)
C19 0.143(6) 0.173(7) 0.159(6) 0.141(6) 0.131(6) 0.134(6)
C20 0.073(3) 0.045(2) 0.040(2) 0.0111(18) 0.030(2) 0.018(2)
O1 0.0145(9) 0.0204(10) 0.0161(9) 0.0044(7) 0.0047(7) 0.0033(7)
O2 0.0359(13) 0.0273(12) 0.0483(15) 0.0046(11) 0.0147(11) 0.0058(10)
N1 0.0159(11) 0.0221(12) 0.0148(11) -0.0004(9) 0.0012(9) 0.0049(9)
N2 0.0198(11) 0.0245(12) 0.0163(11) 0.0038(9) 0.0049(9) 0.0082(9)
N3 0.0211(12) 0.0213(12) 0.0145(11) 0.0004(9) 0.0042(9) 0.0078(9)
N4 0.0244(12) 0.0252(13) 0.0133(11) 0.0030(9) 0.0057(9) 0.0068(10)
N5 0.0259(13) 0.0338(15) 0.0197(12) -0.0058(11) 0.0051(10) -0.0004(11)
N6 0.0228(12) 0.0205(12) 0.0175(11) 0.0008(9) 0.0044(9) 0.0005(9)
Zn1 0.02004(17) 0.02169(17) 0.01406(16) 0.00457(12) 0.00581(12) 0.00646(12)
Zn2 0.01772(16) 0.01709(16) 0.01347(15) 0.00210(11) 0.00373(12) 0.00425(11)
Cl1 0.0383(4) 0.0258(4) 0.0328(4) 0.0114(3) 0.0174(3) 0.0072(3)

loop_
_atom_type_symbol
_atom_type_description
_atom_type_scat_dispersion_real
_atom_type_scat_dispersion_imag
_atom_type_scat_source
C C 0.0033 0.0016 'International Tables Vol C Tables 4.2.6.8 and 6.1.1.4'
H H 0.0000 0.0000 'International Tables Vol C Tables 4.2.6.8 and 6.1.1.4'
O O 0.0106 0.0060 'International Tables Vol C Tables 4.2.6.8 and 6.1.1.4'
N N 0.0061 0.0033 'International Tables Vol C Tables 4.2.6.8 and 6.1.1.4'
Zn Zn 0.2839 1.4301 'International Tables Vol C Tables 4.2.6.8 and 6.1.1.4'
Cl Cl 0.1484 0.1585 'International Tables Vol C Tables 4.2.6.8 and 6.1.1.4'

loop_
_geom_angle_atom_site_label_1
_geom_angle_atom_site_label_2
_geom_angle_atom_site_label_3
_geom_angle
_geom_angle_site_symmetry_1
_geom_angle_site_symmetry_3
O1 C1 C2 111.4(2) . .
O1 C1 H1A 109.4 . .
C2 C1 H1A 109.4 . .
O1 C1 H1B 109.4 . .
C2 C1 H1B 109.4 . .
H1A C1 H1B 108.0 . .
C1 C2 H2A 109.5 . .
C1 C2 H2B 109.5 . .
H2A C2 H2B 109.5 . .
C1 C2 H2C 109.5 . .
H2A C2 H2C 109.5 . .
H2B C2 H2C 109.5 . .
N1 C3 C4 109.3(3) . .
N1 C3 H3A 109.8 . .
C4 C3 H3A 109.8 . .
N1 C3 H3B 109.8 . .
C4 C3 H3B 109.8 . .
H3A C3 H3B 108.3 . .
C3 C4 C5 107.4(2) . .
C3 C4 H4A 110.2 . .
C5 C4 H4A 110.2 . .
C3 C4 H4B 110.2 . .
C5 C4 H4B 110.2 . .
H4A C4 H4B 108.5 . .
N2 C5 C4 111.6(2) . .
N2 C5 H5A 109.3 . .
C4 C5 H5A 109.3 . .
N2 C5 H5B 109.3 . .
C4 C5 H5B 109.3 . .
H5A C5 H5B 108.0 . .
N2 C6 C7 110.9(2) . .
N2 C6 H6A 109.5 . .
C7 C6 H6A 109.5 . .
N2 C6 H6B 109.5 . .
C7 C6 H6B 109.5 . .
H6A C6 H6B 108.1 . .
C6 C7 C8 108.3(2) . .
C6 C7 H7A 110.0 . .
C8 C7 H7A 110.0 . .
C6 C7 H7B 110.0 . .
C8 C7 H7B 110.0 . .
H7A C7 H7B 108.4 . .
N3 C8 C7 110.8(3) . .
N3 C8 H8A 109.5 . .
C7 C8 H8A 109.5 . .
N3 C8 H8B 109.5 . .
C7 C8 H8B 109.5 . .
H8A C8 H8B 108.1 . .
N3 C9 N1 118.3(2) . .
N3 C9 N2 121.8(2) . .
N1 C9 N2 119.9(2) . .
N4 C10 C11 110.9(3) . .
N4 C10 H10A 109.5 . .
C11 C10 H10A 109.5 . .
N4 C10 H10B 109.5 . .
C11 C10 H10B 109.5 . .
H10A C10 H10B 108.0 . .
C12 C11 C10 108.0(3) . .
C12 C11 H11A 110.1 . .
C10 C11 H11A 110.1 . .
C12 C11 H11B 110.1 . .
C10 C11 H11B 110.1 . .
H11A C11 H11B 108.4 . .
N5 C12 C11 111.8(3) . .
N5 C12 H12A 109.3 . .
C11 C12 H12A 109.3 . .
N5 C12 H12B 109.3 . .
C11 C12 H12B 109.3 . .
H12A C12 H12B 107.9 . .
N5 C13 C14 112.8(3) . .
N5 C13 H13A 109.0 . .
C14 C13 H13A 109.0 . .
N5 C13 H13B 109.0 . .
C14 C13 H13B 109.0 . .
H13A C13 H13B 107.8 . .
C13 C14 C15 107.9(3) . .
C13 C14 H14A 110.1 . .
C15 C14 H14A 110.1 . .
C13 C14 H14B 110.1 . .
C15 C14 H14B 110.1 . .
H14A C14 H14B 108.4 . .
N6 C15 C14 110.8(3) . .
N6 C15 H15A 109.5 . .
C14 C15 H15A 109.5 . .
N6 C15 H15B 109.5 . .
C14 C15 H15B 109.5 . .
H15A C15 H15B 108.1 . .
N4 C16 N6 119.1(2) . .
N4 C16 N5 121.3(3) . .
N6 C16 N5 119.6(3) . .
O2 C17 C18 106.9(3) . .
O2 C17 H17A 110.3 . .
C18 C17 H17A 110.3 . .
O2 C17 H17B 110.3 . .
C18 C17 H17B 110.3 . .
H17A C17 H17B 108.6 . .
C19 C18 C17 103.0(3) . .
C19 C18 H18A 111.2 . .
C17 C18 H18A 111.2 . .
C19 C18 H18B 111.2 . .
C17 C18 H18B 111.2 . .
H18A C18 H18B 109.1 . .
C20 C19 C18 108.2(4) . .
C20 C19 H19A 110.1 . .
C18 C19 H19A 110.1 . .
C20 C19 H19B 110.1 . .
C18 C19 H19B 110.1 . .
H19A C19 H19B 108.4 . .
C19 C20 O2 109.3(3) . .
C19 C20 H20A 109.8 . .
O2 C20 H20A 109.8 . .
C19 C20 H20B 109.8 . .
O2 C20 H20B 109.8 . .
H20A C20 H20B 108.3 . .
C1 O1 Zn2 118.09(16) . 2_566
C1 O1 Zn1 117.59(16) . .
Zn2 O1 Zn1 98.67(8) 2_566 .
C1 O1 Zn2 119.90(16) . .
Zn2 O1 Zn2 95.35(8) 2_566 .
Zn1 O1 Zn2 103.05(8) . .
C20 O2 C17 107.3(3) . .
C9 N1 C3 114.2(2) . .
C9 N1 Zn1 122.71(19) . .
C3 N1 Zn1 114.36(18) . .
C9 N2 C6 123.0(2) . .
C9 N2 C5 124.0(2) . .
C6 N2 C5 112.4(2) . .
C9 N3 C8 118.0(2) . .
C9 N3 Zn2 122.23(19) . .
C8 N3 Zn2 119.25(18) . .
C16 N4 C10 117.6(2) . .
C16 N4 Zn1 123.52(19) . .
C10 N4 Zn1 115.88(19) . .
C16 N5 C13 123.9(3) . .
C16 N5 C12 122.4(3) . .
C13 N5 C12 113.5(3) . .
C16 N6 C15 116.6(2) . .
C16 N6 Zn2 126.8(2) . 2_566
C15 N6 Zn2 115.56(19) . 2_566
N1 Zn1 N4 108.19(10) . .
N1 Zn1 O1 103.89(8) . .
N4 Zn1 O1 108.45(9) . .
N1 Zn1 Cl1 117.12(7) . .
N4 Zn1 Cl1 112.16(7) . .
O1 Zn1 Cl1 106.42(6) . .
N1 Zn1 Zn2 92.26(7) . 2_566
N4 Zn1 Zn2 75.80(7) . 2_566
O1 Zn1 Zn2 40.54(5) . 2_566
Cl1 Zn1 Zn2 142.79(3) . 2_566
N3 Zn2 N6 113.26(10) . 2_566
N3 Zn2 O1 116.84(9) . 2_566
N6 Zn2 O1 115.15(9) 2_566 2_566
N3 Zn2 O1 112.32(8) . .
N6 Zn2 O1 111.33(9) 2_566 .
O1 Zn2 O1 84.65(8) 2_566 .
N3 Zn2 Zn2 124.18(7) . 2_566
N6 Zn2 Zn2 122.21(7) 2_566 2_566
O1 Zn2 Zn2 42.67(5) 2_566 2_566
O1 Zn2 Zn2 41.98(5) . 2_566
N3 Zn2 Zn1 144.17(7) . 2_566
N6 Zn2 Zn1 74.62(7) 2_566 2_566
O1 Zn2 Zn1 40.79(5) 2_566 2_566
O1 Zn2 Zn1 95.04(5) . 2_566
Zn2 Zn2 Zn1 63.330(12) 2_566 2_566

loop_
_geom_bond_atom_site_label_1
_geom_bond_atom_site_label_2
_geom_bond_distance
_geom_bond_site_symmetry_2
C1 O1 1.443(3) .
C1 C2 1.512(4) .
C1 H1A 0.9900 .
C1 H1B 0.9900 .
C2 H2A 0.9800 .
C2 H2B 0.9800 .
C2 H2C 0.9800 .
C3 N1 1.465(3) .
C3 C4 1.517(4) .
C3 H3A 0.9900 .
C3 H3B 0.9900 .
C4 C5 1.519(4) .
C4 H4A 0.9900 .
C4 H4B 0.9900 .
C5 N2 1.467(3) .
C5 H5A 0.9900 .
C5 H5B 0.9900 .
C6 N2 1.463(4) .
C6 C7 1.514(4) .
C6 H6A 0.9900 .
C6 H6B 0.9900 .
C7 C8 1.518(4) .
C7 H7A 0.9900 .
C7 H7B 0.9900 .
C8 N3 1.463(3) .
C8 H8A 0.9900 .
C8 H8B 0.9900 .
C9 N3 1.336(3) .
C9 N1 1.346(3) .
C9 N2 1.367(3) .
C10 N4 1.467(3) .
C10 C11 1.508(4) .
C10 H10A 0.9900 .
C10 H10B 0.9900 .
C11 C12 1.491(5) .
C11 H11A 0.9900 .
C11 H11B 0.9900 .
C12 N5 1.464(4) .
C12 H12A 0.9900 .
C12 H12B 0.9900 .
C13 N5 1.459(4) .
C13 C14 1.507(5) .
C13 H13A 0.9900 .
C13 H13B 0.9900 .
C14 C15 1.516(4) .
C14 H14A 0.9900 .
C14 H14B 0.9900 .
C15 N6 1.465(4) .
C15 H15A 0.9900 .
C15 H15B 0.9900 .
C16 N4 1.336(4) .
C16 N6 1.344(4) .
C16 N5 1.377(4) .
C17 O2 1.429(4) .
C17 C18 1.514(5) .
C17 H17A 0.9900 .
C17 H17B 0.9900 .
C18 C19 1.505(6) .
C18 H18A 0.9900 .
C18 H18B 0.9900 .
C19 C20 1.409(6) .
C19 H19A 0.9900 .
C19 H19B 0.9900 .
C20 O2 1.414(4) .
C20 H20A 0.9900 .
C20 H20B 0.9900 .
O1 Zn2 2.0289(19) 2_566
O1 Zn1 2.0389(18) .
O1 Zn2 2.0557(18) .
N1 Zn1 1.981(2) .
N3 Zn2 1.949(2) .
N4 Zn1 1.988(2) .
N6 Zn2 1.950(2) 2_566
Zn1 Cl1 2.2580(8) .
Zn1 Zn2 3.0856(4) 2_566
Zn2 N6 1.950(2) 2_566
Zn2 O1 2.0289(19) 2_566
Zn2 Zn2 3.0200(6) 2_566
Zn2 Zn1 3.0856(4) 2_566
